data_2013500
loop_
_publ_author_name
'Ohba, Shigeru'
'Yamamoto, Yohei'
'Tanaka, Koichi'

_publ_section_title
;<i>rac</i>- and
 <i>meso</i>-3,3'-Bis(3,5-dimethylphenyl)-3<i>H</i>,3'<i>H</i>-2,2'-biindenylidene-1,1'(2<i>H</i>,2'<i>H</i>)-dione
;
_journal_issue 7
_journal_name_full 'Acta Crystallographica Section C'
_journal_page_first o370
_journal_page_last o372
_journal_paper_doi 10.1107/S0108270103010308
_journal_volume 59
_journal_year 2003
_chemical_formula_iupac 'C34 H28 O2'
_chemical_formula_moiety 'C34 H28 O2'
_chemical_formula_sum 'C34 H28 O2'
_chemical_formula_weight 468.59
_space_group_IT_number 14
_symmetry_cell_setting monoclinic
_symmetry_space_group_name_Hall '-P 2yab'
_symmetry_space_group_name_H-M 'P 1 21/a 1'
_cell_angle_alpha 90
_cell_angle_beta 98.802(10)
_cell_angle_gamma 90
_cell_formula_units_Z 2
_cell_length_a 19.230(2)
_cell_length_b 8.0506(10)
_cell_length_c 8.4461(11)
_cell_measurement_reflns_used 25
_cell_measurement_temperature 298
_cell_measurement_theta_max 12.8
_cell_measurement_theta_min 10.1
_cell_volume 1292.2(3)
_computing_cell_refinement ' WinAFC Diffractometer Control Software (Rigaku, 1999)'
_computing_data_collection ' WinAFC Diffractometer Control Software (Rigaku, 1999)'
_computing_data_reduction 'TEXSAN (Molecular Structure Corporation, 2001)'
_computing_molecular_graphics 'ORTEPII (Johnson, 1976)'
_computing_publication_material TEXSAN
_computing_structure_refinement 'SHELXL97 (Sheldrick, 1997)'
_computing_structure_solution 'SIR92 (Altomare et al., 1994)'
_diffrn_measured_fraction_theta_full 1.0
_diffrn_measured_fraction_theta_max 1.0
_diffrn_measurement_device_type 'Rigaku AFC7R'
_diffrn_measurement_method \w-2\q
_diffrn_radiation_type 'Mo K\a'
_diffrn_radiation_wavelength 0.7107
_diffrn_reflns_av_R_equivalents 0.013
_diffrn_reflns_limit_h_max 24
_diffrn_reflns_limit_h_min -24
_diffrn_reflns_limit_k_max 10
_diffrn_reflns_limit_k_min 0
_diffrn_reflns_limit_l_max 4
_diffrn_reflns_limit_l_min -10
_diffrn_reflns_number 3542
_diffrn_reflns_theta_full 27.5
_diffrn_reflns_theta_max 27.5
_diffrn_standards_decay_% none
_diffrn_standards_interval_count 150
_diffrn_standards_number 3
_exptl_absorpt_coefficient_mu 0.073
_exptl_absorpt_correction_type none
_exptl_crystal_colour yellow
_exptl_crystal_density_diffrn 1.204
_exptl_crystal_density_method 'not measured'
_exptl_crystal_description needle
_exptl_crystal_F_000 496
_exptl_crystal_size_max 0.5
_exptl_crystal_size_mid 0.2
_exptl_crystal_size_min 0.2
_refine_diff_density_max 0.29
_refine_diff_density_min -0.28
_refine_ls_extinction_method none
_refine_ls_goodness_of_fit_ref 1.210
_refine_ls_hydrogen_treatment constr
_refine_ls_number_parameters 164
_refine_ls_number_reflns 2969
_refine_ls_R_factor_gt 0.0543
_refine_ls_shift/su_max 0.004
_refine_ls_structure_factor_coef Fsqd
_refine_ls_weighting_details 'w = 1/[\s^2^(Fo^2^) + (0.0887P)^2^+0.4121P] where P=(Fo^2^+2Fc^2^)/3'
_refine_ls_weighting_scheme calc
_refine_ls_wR_factor_ref 0.1945
_reflns_number_gt 1870
_reflns_number_total 2969
_reflns_threshold_expression I>2\s(I)
_cod_data_source_file sk1639.cif
_cod_data_source_block II
_cod_original_sg_symbol_H-M 'P 21/a'
_cod_database_code 2013500
_cod_database_fobs_code 2013500

loop_
_symmetry_equiv_pos_as_xyz
x,y,z
1/2-x,1/2+y,-z
-x,-y,-z
1/2+x,1/2-y,z

loop_
_atom_site_label
_atom_site_fract_x
_atom_site_fract_y
_atom_site_fract_z
_atom_site_U_iso_or_equiv
_atom_site_adp_type
_atom_site_calc_flag
_atom_site_refinement_flags
_atom_site_occupancy
_atom_site_disorder_assembly
_atom_site_disorder_group
_atom_site_type_symbol
O1 0.46758(9) -0.2628(2) 0.6626(2) 0.0568(5) Uani d . 1.00 . . O
C2 0.46117(9) -0.1124(3) 0.6735(2) 0.0402(5) Uani d . 1.00 . . C
C3 0.48116(9) 0.0159(2) 0.5584(2) 0.0367(4) Uani d . 1.00 . . C
C4 0.45392(9) 0.1841(3) 0.6041(2) 0.0388(5) Uani d . 1.00 . . C
C5 0.43140(10) 0.1468(3) 0.7662(2) 0.0442(5) Uani d . 1.00 . . C
C6 0.43350(10) -0.0209(3) 0.8005(2) 0.0424(5) Uani d . 1.00 . . C
C7 0.41330(10) -0.0830(3) 0.9415(3) 0.0533(6) Uani d . 1.00 . . C
C8 0.39190(10) 0.0286(4) 1.0465(3) 0.0645(7) Uani d . 1.00 . . C
C9 0.39050(10) 0.1961(4) 1.0139(3) 0.0713(8) Uani d . 1.00 . . C
C10 0.41020(10) 0.2596(3) 0.8741(3) 0.0613(7) Uani d . 1.00 . . C
C11 0.39113(9) 0.2488(2) 0.4869(2) 0.0364(4) Uani d . 1.00 . . C
C12 0.33490(10) 0.1450(2) 0.4324(2) 0.0398(5) Uani d . 1.00 . . C
C13 0.27650(10) 0.2031(3) 0.3299(3) 0.0449(5) Uani d . 1.00 . . C
C14 0.27510(10) 0.3700(3) 0.2862(3) 0.0505(6) Uani d . 1.00 . . C
C15 0.32960(10) 0.4762(3) 0.3400(3) 0.0513(6) Uani d . 1.00 . . C
C16 0.38820(10) 0.4133(3) 0.4396(3) 0.0448(5) Uani d . 1.00 . . C
C17 0.21690(10) 0.0880(3) 0.2664(4) 0.0674(7) Uani d . 1.00 . . C
C18 0.3266(2) 0.6564(4) 0.2912(5) 0.0870(10) Uani d . 1.00 . . C
H4 0.4909 0.2636 0.6165 0.0460 Uiso calc . 1.00 . . H
H7 0.4145 -0.1989 0.9639 0.0623 Uiso calc . 1.00 . . H
H8 0.3777 -0.0099 1.1431 0.0768 Uiso calc . 1.00 . . H
H9 0.3757 0.2707 1.0891 0.0840 Uiso calc . 1.00 . . H
H10 0.4091 0.3758 0.8536 0.0729 Uiso calc . 1.00 . . H
H12 0.3364 0.0325 0.4658 0.0474 Uiso calc . 1.00 . . H
H14 0.2351 0.4117 0.2173 0.0590 Uiso calc . 1.00 . . H
H16 0.4267 0.4850 0.4754 0.0530 Uiso calc . 1.00 . . H
H17A 0.1819 0.1484 0.1985 0.0794 Uiso calc . 1.00 . . H
H17B 0.2343 0.0010 0.2075 0.0794 Uiso calc . 1.00 . . H
H17C 0.1974 0.0427 0.3535 0.0794 Uiso calc . 1.00 . . H
H18A 0.3688 0.7102 0.3374 0.1035 Uiso calc . 1.00 . . H
H18B 0.3215 0.6641 0.1778 0.1035 Uiso calc . 1.00 . . H
H18C 0.2875 0.7082 0.3276 0.1035 Uiso calc . 1.00 . . H

loop_
_atom_site_aniso_label
_atom_site_aniso_U_11
_atom_site_aniso_U_22
_atom_site_aniso_U_33
_atom_site_aniso_U_12
_atom_site_aniso_U_13
_atom_site_aniso_U_23
O1 0.0660(10) 0.0450(10) 0.0610(10) -0.0060(8) 0.0145(8) -0.0054(8)
C2 0.0303(9) 0.0480(10) 0.0420(10) -0.0009(8) 0.0037(8) -0.0064(9)
C3 0.0281(8) 0.0410(10) 0.0396(10) 0.0035(7) -0.0002(7) -0.0079(8)
C4 0.0300(9) 0.0410(10) 0.0440(10) 0.0046(8) 0.0019(8) -0.0103(9)
C5 0.0333(10) 0.0620(10) 0.0350(10) 0.0114(9) -0.0025(8) -0.0094(9)
C6 0.0299(9) 0.0580(10) 0.0380(10) 0.0016(9) 0.0016(8) -0.0070(9)
C7 0.0390(10) 0.079(2) 0.0410(10) -0.0040(10) 0.0026(9) -0.0020(10)
C8 0.0540(10) 0.102(2) 0.0380(10) 0.0100(10) 0.0090(10) -0.0040(10)
C9 0.067(2) 0.104(2) 0.0430(10) 0.026(2) 0.0120(10) -0.0220(10)
C10 0.0630(10) 0.072(2) 0.0470(10) 0.0260(10) 0.0010(10) -0.0140(10)
C11 0.0327(9) 0.0382(10) 0.0384(9) 0.0058(8) 0.0063(7) -0.0059(8)
C12 0.0368(10) 0.0370(10) 0.0450(10) 0.0022(8) 0.0057(8) 0.0002(9)
C13 0.0350(10) 0.0510(10) 0.0480(10) 0.0014(9) 0.0045(9) -0.0013(10)
C14 0.0430(10) 0.0560(10) 0.0510(10) 0.0115(10) 0.0004(9) 0.0050(10)
C15 0.0570(10) 0.0390(10) 0.0580(10) 0.0091(10) 0.0060(10) 0.0020(10)
C16 0.0430(10) 0.0370(10) 0.0540(10) -0.0007(8) 0.0052(9) -0.0084(9)
C17 0.0450(10) 0.071(2) 0.080(2) -0.0090(10) -0.0110(10) 0.0050(10)
C18 0.096(2) 0.048(2) 0.110(3) 0.0090(10) -0.009(2) 0.017(2)

loop_
_atom_type_symbol
_atom_type_description
_atom_type_scat_dispersion_real
_atom_type_scat_dispersion_imag
_atom_type_scat_source
C C 0.003 0.002
;International Tables for Crystallography
(1992, Vol. C, Tables 4.2.6.8 and 6.1.1.4)
;
H H 0.000 0.000
;International Tables for Crystallography
(1992, Vol. C, Table 6.1.1.4)
;
O O 0.011 0.006
;International Tables for Crystallography
(1992, Vol. C, Tables 4.2.6.8 and 6.1.1.4)
;

loop_
_geom_angle_atom_site_label_1
_geom_angle_atom_site_label_2
_geom_angle_atom_site_label_3
_geom_angle_site_symmetry_1
_geom_angle_site_symmetry_3
_geom_angle
_geom_angle_publ_flag
O1 C2 C3 . . 126.3(2) ?
O1 C2 C6 . . 127.2(2) ?
C3 C2 C6 . . 106.5(2) ?
C2 C3 C3 . 3_656 124.5(2) ?
C2 C3 C4 . . 108.3(2) ?
C3 C3 C4 3_656 . 127.2(2) ?
C3 C4 C5 . . 102.0(2) ?
C3 C4 C11 . . 114.0(2) ?
C3 C4 H4 . . 110.3 no
C5 C4 C11 . . 110.0(2) ?
C5 C4 H4 . . 110.1 no
C11 C4 H4 . . 110.1 no
C4 C5 C6 . . 112.2(2) ?
C4 C5 C10 . . 127.7(2) ?
C6 C5 C10 . . 120.2(2) ?
C2 C6 C5 . . 109.9(2) ?
C2 C6 C7 . . 128.5(2) ?
C5 C6 C7 . . 121.6(2) ?
C6 C7 C8 . . 117.8(2) ?
C6 C7 H7 . . 121.2 no
C8 C7 H7 . . 121.0 no
C7 C8 C9 . . 120.8(2) ?
C7 C8 H8 . . 119.8 no
C9 C8 H8 . . 119.5 no
C8 C9 C10 . . 122.0(3) ?
C8 C9 H9 . . 119.0 no
C10 C9 H9 . . 118.9 no
C5 C10 C9 . . 117.5(3) ?
C5 C10 H10 . . 121.5 no
C9 C10 H10 . . 121.0 no
C4 C11 C12 . . 120.5(2) ?
C4 C11 C16 . . 120.4(2) ?
C12 C11 C16 . . 119.1(2) ?
C11 C12 C13 . . 121.2(2) ?
C11 C12 H12 . . 119.3 no
C13 C12 H12 . . 119.5 no
C12 C13 C14 . . 118.1(2) ?
C12 C13 C17 . . 120.8(2) ?
C14 C13 C17 . . 121.0(2) ?
C13 C14 C15 . . 121.9(2) ?
C13 C14 H14 . . 119.0 no
C15 C14 H14 . . 119.1 no
C14 C15 C16 . . 118.6(2) ?
C14 C15 C18 . . 120.9(2) ?
C16 C15 C18 . . 120.5(2) ?
C11 C16 C15 . . 121.0(2) ?
C11 C16 H16 . . 119.6 no
C15 C16 H16 . . 119.4 no
C13 C17 H17A . . 109.4 no
C13 C17 H17B . . 109.3 no
C13 C17 H17C . . 109.3 no
H17A C17 H17B . . 109.6 no
H17A C17 H17C . . 109.6 no
H17B C17 H17C . . 109.7 no
C15 C18 H18A . . 109.4 no
C15 C18 H18B . . 109.4 no
C15 C18 H18C . . 109.4 no
H18A C18 H18B . . 109.6 no
H18A C18 H18C . . 109.5 no
H18B C18 H18C . . 109.5 no

loop_
_geom_bond_atom_site_label_1
_geom_bond_atom_site_label_2
_geom_bond_site_symmetry_1
_geom_bond_site_symmetry_2
_geom_bond_distance
_geom_bond_publ_flag
O1 C2 . . 1.222(3) yes
C2 C3 . . 1.508(3) yes
C2 C6 . . 1.467(3) yes
C3 C3 . 3_656 1.336(4) yes
C3 C4 . . 1.523(3) yes
C4 C5 . . 1.527(3) yes
C4 C11 . . 1.531(2) yes
C4 H4 . . 0.950 no
C5 C6 . . 1.381(3) ?
C5 C10 . . 1.391(3) ?
C6 C7 . . 1.400(3) ?
C7 C8 . . 1.370(4) ?
C7 H7 . . 0.952 no
C8 C9 . . 1.376(5) ?
C8 H8 . . 0.951 no
C9 C10 . . 1.391(4) ?
C9 H9 . . 0.949 no
C10 H10 . . 0.951 no
C11 C12 . . 1.389(3) ?
C11 C16 . . 1.383(3) ?
C12 C13 . . 1.389(3) ?
C12 H12 . . 0.947 no
C13 C14 . . 1.393(3) ?
C13 C17 . . 1.507(3) ?
C14 C15 . . 1.375(3) ?
C14 H14 . . 0.951 no
C15 C16 . . 1.395(3) ?
C15 C18 . . 1.507(4) ?
C16 H16 . . 0.950 no
C17 H17A . . 0.950 no
C17 H17B . . 0.949 no
C17 H17C . . 0.949 no
C18 H18A . . 0.949 no
C18 H18B . . 0.950 no
C18 H18C . . 0.950 no

loop_
_geom_torsion_atom_site_label_1
_geom_torsion_atom_site_label_2
_geom_torsion_atom_site_label_3
_geom_torsion_atom_site_label_4
_geom_torsion
_geom_torsion_publ_flag
C2 C3 C4 C5 10.5(2) yes
C2 C6 C5 C4 3.4(2) no
C3 C2 C6 C5 3.6(2) no
C3 C4 C5 C6 -8.7(2) no
C4 C3 C2 C6 -9.1(2) yes
